data_7015575
loop_
_publ_author_name
'Cooper, Christine J.'
'Jones, Matthew D.'
'Brayshaw, Simon K.'
'Sonnex, Benjamin'
'Russell, Mark L.'
'Mahon, Mary F.'
'Allan, David R.'

_publ_section_title
;
 When is an imine not an imine? Unusual reactivity of a series of
 Cu(II) imine-pyridine complexes and their exploitation for the Henry
 reaction.
;
_journal_issue 14
_journal_name_full 'Dalton transactions (Cambridge, England : 2003)'
_journal_page_first 3677
_journal_page_last 3682
_journal_paper_doi 10.1039/c0dt01740j
_journal_volume 40
_journal_year 2011
_chemical_absolute_configuration ad
_chemical_formula_sum 'C20 H24 Cu F6 N4 O6 S2'
_chemical_formula_weight 658.09
_chemical_name_systematic
;
?
;
_space_group_IT_number 4
_symmetry_cell_setting monoclinic
_symmetry_space_group_name_Hall 'P 2yb'
_symmetry_space_group_name_H-M 'P 1 21 1'
_atom_sites_solution_hydrogens geom
_atom_sites_solution_primary direct
_atom_sites_solution_secondary difmap
_audit_creation_method SHELXL-97
_cell_angle_alpha 90.00
_cell_angle_beta 97.143(2)
_cell_angle_gamma 90.00
_cell_formula_units_Z 4
_cell_length_a 9.5520(2)
_cell_length_b 27.0250(10)
_cell_length_c 10.1510(4)
_cell_measurement_reflns_used 51323
_cell_measurement_temperature 150(2)
_cell_measurement_theta_max 27.48
_cell_measurement_theta_min 3.51
_cell_volume 2600.07(15)
_computing_cell_refinement 'HKL Scalepack (Otwinski & Minor, 1997)'
_computing_data_collection 'Collect (Nonius BV, 1997-2000)'
_computing_data_reduction 'HKL Denzo & Scalepack (Otwinski & Minor 1997)'
_computing_molecular_graphics 'Ortep-3 for Windows (Farrugia, 1997)'
_computing_publication_material 'WinGX publication routines (Farrugia, 1999)'
_computing_structure_refinement 'SHELXL-97 (Sheldrick, 1997)'
_computing_structure_solution
;
SIR97- Altomare A., Burla M.C., Camalli M., Cascarano G.L., Giacovazzo C. ,
Guagliardi A., Moliterni A.G.G., Polidori G.,Spagna R.
(1999) J. Appl. Cryst. 32, 115-119.
;
_diffrn_ambient_temperature 150(2)
_diffrn_measured_fraction_theta_full 0.990
_diffrn_measured_fraction_theta_max 0.990
_diffrn_measurement_device_type 'nonius kappa ccd'
_diffrn_measurement_method ccd
_diffrn_radiation_monochromator graphite
_diffrn_radiation_source 'fine-focus sealed tube'
_diffrn_radiation_type MoK\a
_diffrn_radiation_wavelength 0.71073
_diffrn_reflns_av_R_equivalents 0.0568
_diffrn_reflns_av_sigmaI/netI 0.0634
_diffrn_reflns_limit_h_max 12
_diffrn_reflns_limit_h_min -12
_diffrn_reflns_limit_k_max 35
_diffrn_reflns_limit_k_min -35
_diffrn_reflns_limit_l_max 13
_diffrn_reflns_limit_l_min -13
_diffrn_reflns_number 34132
_diffrn_reflns_theta_full 27.50
_diffrn_reflns_theta_max 27.50
_diffrn_reflns_theta_min 3.86
_exptl_absorpt_coefficient_mu 1.088
_exptl_absorpt_correction_T_max 0.8990
_exptl_absorpt_correction_T_min 0.8118
_exptl_absorpt_correction_type multi-scan
_exptl_crystal_colour blue
_exptl_crystal_density_diffrn 1.681
_exptl_crystal_density_method 'not measured'
_exptl_crystal_description block
_exptl_crystal_F_000 1340
_exptl_crystal_size_max 0.20
_exptl_crystal_size_mid 0.10
_exptl_crystal_size_min 0.10
_refine_diff_density_max 0.401
_refine_diff_density_min -0.665
_refine_diff_density_rms 0.079
_refine_ls_abs_structure_details 'Flack H D (1983), Acta Cryst. A39, 876-881'
_refine_ls_abs_structure_Flack -0.005(9)
_refine_ls_extinction_method none
_refine_ls_goodness_of_fit_ref 1.039
_refine_ls_hydrogen_treatment constr
_refine_ls_matrix_type full
_refine_ls_number_parameters 735
_refine_ls_number_reflns 11316
_refine_ls_number_restraints 1
_refine_ls_restrained_S_all 1.039
_refine_ls_R_factor_all 0.0711
_refine_ls_R_factor_gt 0.0462
_refine_ls_shift/su_max 0.011
_refine_ls_shift/su_mean 0.000
_refine_ls_structure_factor_coef Fsqd
_refine_ls_weighting_details 'calc w=1/[\s^2^(Fo^2^)+(0.0484P)^2^+1.2620P] where P=(Fo^2^+2Fc^2^)/3'
_refine_ls_weighting_scheme calc
_refine_ls_wR_factor_gt 0.0959
_refine_ls_wR_factor_ref 0.1061
_reflns_number_gt 8946
_reflns_number_total 11316
_reflns_threshold_expression >2sigma(I)
_cod_data_source_file c0dt01740j.txt
_cod_data_source_block 2
_cod_original_sg_symbol_H-M P21
_cod_database_code 7015575

loop_
_symmetry_equiv_pos_as_xyz
'x, y, z'
'-x, y+1/2, -z'

loop_
_atom_site_label
_atom_site_type_symbol
_atom_site_fract_x
_atom_site_fract_y
_atom_site_fract_z
_atom_site_U_iso_or_equiv
_atom_site_adp_type
_atom_site_occupancy
_atom_site_symmetry_multiplicity
_atom_site_calc_flag
_atom_site_refinement_flags
_atom_site_disorder_assembly
_atom_site_disorder_group
Cu1 Cu 0.12541(5) 0.312406(18) 0.63192(5) 0.02913(12) Uani 1 1 d . . .
S1 S -0.16390(11) 0.22958(4) 0.50776(11) 0.0334(2) Uani 1 1 d . . .
F1 F -0.0391(5) 0.23539(18) 0.2956(4) 0.1004(15) Uani 1 1 d . . .
O1 O -0.1190(3) 0.27991(11) 0.5340(3) 0.0386(7) Uani 1 1 d . . .
N1 N 0.0221(4) 0.37666(13) 0.6415(3) 0.0297(8) Uani 1 1 d . . .
C1 C 0.1889(5) 0.33647(18) 0.3533(4) 0.0341(10) Uani 1 1 d . . .
H1 H 0.1148 0.3602 0.3469 0.041 Uiso 1 1 calc R . .
Cu2 Cu 0.38205(5) 0.502065(18) 0.40447(5) 0.03142(13) Uani 1 1 d . . .
S2 S 0.45200(11) 0.35930(4) 0.86348(10) 0.0295(2) Uani 1 1 d . . .
F2 F -0.1861(5) 0.17699(13) 0.2899(3) 0.0836(12) Uani 1 1 d . . .
O2 O -0.0617(3) 0.19322(12) 0.5618(3) 0.0423(8) Uani 1 1 d . . .
N2 N 0.2113(3) 0.30792(14) 0.4629(3) 0.0277(7) Uani 1 1 d . . .
C2 C 0.2691(5) 0.33255(17) 0.2505(4) 0.0336(10) Uani 1 1 d . . .
H2 H 0.2515 0.3536 0.1754 0.040 Uiso 1 1 calc R . .
S3 S 0.68427(13) 0.57893(5) 0.51206(12) 0.0396(3) Uani 1 1 d . . .
F3 F -0.2606(5) 0.25126(13) 0.2614(3) 0.0843(12) Uani 1 1 d . . .
O3 O -0.3065(3) 0.21887(17) 0.5267(4) 0.0605(10) Uani 1 1 d . . .
N3 N 0.2001(3) 0.24333(13) 0.6548(3) 0.0258(7) Uani 1 1 d . . .
H2A H 0.1341 0.2221 0.6095 0.031 Uiso 1 1 calc R . .
C3 C 0.3752(5) 0.29793(18) 0.2571(4) 0.0351(11) Uani 1 1 d . . .
H3 H 0.4336 0.2954 0.1883 0.042 Uiso 1 1 calc R . .
S4 S 0.02853(12) 0.45153(5) 0.15683(10) 0.0354(3) Uani 1 1 d . . .
F4 F 0.6853(3) 0.32403(11) 0.9977(2) 0.0458(7) Uani 1 1 d . . .
O4 O 0.3806(3) 0.34431(13) 0.7352(3) 0.0383(8) Uani 1 1 d . . .
N4 N 0.0929(4) 0.30678(14) 0.8215(3) 0.0315(8) Uani 1 1 d . . .
H3A H 0.1702 0.3207 0.8731 0.038 Uiso 1 1 calc R . .
C4 C 0.3951(4) 0.26675(17) 0.3663(4) 0.0331(10) Uani 1 1 d . . .
H4 H 0.4651 0.2416 0.3715 0.040 Uiso 1 1 calc R . .
F5 F 0.5251(3) 0.26935(12) 0.9478(3) 0.0593(8) Uani 1 1 d . . .
O5 O 0.3645(3) 0.35570(13) 0.9695(3) 0.0394(7) Uani 1 1 d . . .
N5 N 0.4875(3) 0.43791(13) 0.3910(3) 0.0283(8) Uani 1 1 d . . .
C5 C 0.3121(4) 0.27265(16) 0.4676(4) 0.0263(9) Uani 1 1 d . . .
F6 F 0.6430(3) 0.29741(14) 0.7974(3) 0.0660(11) Uani 1 1 d . . .
O6 O 0.5343(4) 0.40308(13) 0.8623(3) 0.0468(9) Uani 1 1 d . . .
N6 N 0.4573(4) 0.51586(13) 0.2324(3) 0.0297(8) Uani 1 1 d . . .
H6 H 0.5472 0.5292 0.2529 0.036 Uiso 1 1 calc R . .
C6 C 0.3304(4) 0.24046(16) 0.5905(4) 0.0285(9) Uani 1 1 d . . .
H6A H 0.3482 0.2058 0.5659 0.034 Uiso 1 1 calc R . .
H6B H 0.4119 0.2521 0.6525 0.034 Uiso 1 1 calc R . .
F7 F -0.0514(4) 0.54389(12) 0.1286(5) 0.0804(12) Uani 1 1 d . . .
O7 O 0.8332(4) 0.57116(17) 0.5270(5) 0.0776(13) Uani 1 1 d . . .
N7 N 0.2520(4) 0.55772(13) 0.3511(3) 0.0318(8) Uani 1 1 d . . .
H7A H 0.1709 0.5441 0.3051 0.038 Uiso 1 1 calc R . .
C7 C 0.2139(4) 0.23012(17) 0.7977(4) 0.0289(9) Uani 1 1 d . . .
H7 H 0.3023 0.2456 0.8425 0.035 Uiso 1 1 calc R . .
F8 F -0.1956(3) 0.49244(15) 0.0225(3) 0.0683(10) Uani 1 1 d . . .
O8 O 0.6017(4) 0.53429(13) 0.5129(3) 0.0492(9) Uani 1 1 d . . .
N8 N 0.2932(4) 0.50614(15) 0.5718(3) 0.0316(8) Uani 1 1 d . . .
C8 C 0.2217(5) 0.17476(19) 0.8240(4) 0.0388(11) Uani 1 1 d . . .
H8A H 0.3062 0.1609 0.7900 0.047 Uiso 1 1 calc R . .
H8B H 0.1374 0.1584 0.7765 0.047 Uiso 1 1 calc R . .
F9 F -0.1879(3) 0.49923(14) 0.2331(3) 0.0651(8) Uani 1 1 d . . .
O9 O 0.6307(4) 0.61345(15) 0.4117(4) 0.0639(12) Uani 1 1 d . . .
C9 C 0.2293(5) 0.1645(2) 0.9723(5) 0.0460(12) Uani 1 1 d . . .
H9A H 0.3188 0.1778 1.0183 0.055 Uiso 1 1 calc R . .
H9B H 0.2286 0.1283 0.9873 0.055 Uiso 1 1 calc R . .
F10 F 0.6681(18) 0.5775(10) 0.775(2) 0.102(5) Uani 0.50 1 d P A 2
O10 O 0.1045(4) 0.45816(18) 0.0451(3) 0.0626(12) Uani 1 1 d . . .
C10 C 0.1033(5) 0.18840(18) 1.0314(4) 0.0387(11) Uani 1 1 d . . .
H10A H 0.0145 0.1723 0.9927 0.046 Uiso 1 1 calc R . .
H10B H 0.1143 0.1829 1.1286 0.046 Uiso 1 1 calc R . .
F11 F 0.690(3) 0.6485(10) 0.688(3) 0.091(6) Uani 0.50 1 d P A 2
O11 O 0.1069(4) 0.46477(14) 0.2823(3) 0.0472(9) Uani 1 1 d . . .
C11 C 0.0946(5) 0.24331(18) 1.0034(4) 0.0372(10) Uani 1 1 d . . .
H11A H 0.1778 0.2601 1.0517 0.045 Uiso 1 1 calc R . .
H11B H 0.0090 0.2570 1.0357 0.045 Uiso 1 1 calc R . .
F12 F 0.4935(15) 0.6140(9) 0.6732(17) 0.099(4) Uani 0.50 1 d P A 2
O12 O -0.0495(4) 0.40599(13) 0.1581(4) 0.0485(9) Uani 1 1 d . . .
C12 C 0.0894(4) 0.25339(16) 0.8547(4) 0.0284(9) Uani 1 1 d . . .
H12 H 0.0003 0.2389 0.8083 0.034 Uiso 1 1 calc R . .
C13 C -0.0308(5) 0.33562(18) 0.8423(5) 0.0379(10) Uani 1 1 d . . .
H13A H -0.0212 0.3477 0.9350 0.045 Uiso 1 1 calc R . .
H13B H -0.1158 0.3144 0.8276 0.045 Uiso 1 1 calc R . .
C14 C -0.0477(4) 0.37909(16) 0.7483(4) 0.0289(9) Uani 1 1 d . . .
C15 C -0.1378(4) 0.41797(17) 0.7683(4) 0.0338(10) Uani 1 1 d . . .
H15 H -0.1871 0.4184 0.8440 0.041 Uiso 1 1 calc R . .
C16 C -0.1546(5) 0.45562(19) 0.6775(5) 0.0414(11) Uani 1 1 d . . .
H16 H -0.2157 0.4825 0.6896 0.050 Uiso 1 1 calc R . .
C17 C -0.0815(5) 0.45421(17) 0.5673(5) 0.0403(11) Uani 1 1 d . . .
H17 H -0.0921 0.4799 0.5028 0.048 Uiso 1 1 calc R . .
C18 C 0.0066(5) 0.41467(17) 0.5541(4) 0.0373(10) Uani 1 1 d . . .
H18 H 0.0589 0.4140 0.4803 0.045 Uiso 1 1 calc R . .
C19 C 0.5375(5) 0.40566(17) 0.4872(4) 0.0367(10) Uani 1 1 d . . .
H19 H 0.5057 0.4088 0.5718 0.044 Uiso 1 1 calc R . .
C20 C 0.6311(5) 0.36878(18) 0.4697(5) 0.0420(11) Uani 1 1 d . . .
H20 H 0.6600 0.3462 0.5394 0.050 Uiso 1 1 calc R . .
C21 C 0.6830(5) 0.36480(18) 0.3499(5) 0.0382(11) Uani 1 1 d . . .
H21 H 0.7525 0.3408 0.3368 0.046 Uiso 1 1 calc R . .
C22 C 0.6309(5) 0.39700(18) 0.2479(4) 0.0373(11) Uani 1 1 d . . .
H22 H 0.6625 0.3945 0.1630 0.045 Uiso 1 1 calc R . .
C23 C 0.5332(4) 0.43251(17) 0.2713(4) 0.0297(9) Uani 1 1 d . . .
C24 C 0.4728(4) 0.46844(16) 0.1658(4) 0.0314(9) Uani 1 1 d . . .
H24A H 0.5370 0.4720 0.0969 0.038 Uiso 1 1 calc R . .
H24B H 0.3801 0.4567 0.1228 0.038 Uiso 1 1 calc R . .
C25 C 0.3682(4) 0.55426(16) 0.1541(4) 0.0288(9) Uani 1 1 d . . .
H25 H 0.2842 0.5375 0.1047 0.035 Uiso 1 1 calc R . .
C26 C 0.4474(5) 0.58123(18) 0.0549(4) 0.0372(10) Uani 1 1 d . . .
H26A H 0.4698 0.5578 -0.0146 0.045 Uiso 1 1 calc R . .
H26B H 0.5373 0.5944 0.1006 0.045 Uiso 1 1 calc R . .
C27 C 0.3574(6) 0.62412(19) -0.0097(5) 0.0454(12) Uani 1 1 d . . .
H27A H 0.4147 0.6435 -0.0660 0.054 Uiso 1 1 calc R . .
H27B H 0.2759 0.6103 -0.0679 0.054 Uiso 1 1 calc R . .
C28 C 0.3042(5) 0.65790(17) 0.0902(5) 0.0421(11) Uani 1 1 d . . .
H28A H 0.2425 0.6834 0.0433 0.051 Uiso 1 1 calc R . .
H28B H 0.3852 0.6750 0.1414 0.051 Uiso 1 1 calc R . .
C29 C 0.2212(5) 0.62943(17) 0.1866(4) 0.0375(10) Uani 1 1 d . . .
H29A H 0.1904 0.6524 0.2534 0.045 Uiso 1 1 calc R . .
H29B H 0.1363 0.6140 0.1373 0.045 Uiso 1 1 calc R . .
C30 C 0.3175(5) 0.58950(17) 0.2554(4) 0.0333(10) Uani 1 1 d . . .
H30 H 0.4019 0.6061 0.3044 0.040 Uiso 1 1 calc R . .
C31 C 0.2094(5) 0.58271(18) 0.4678(5) 0.0414(11) Uani 1 1 d . . .
H31A H 0.1129 0.5963 0.4465 0.050 Uiso 1 1 calc R . .
H31B H 0.2744 0.6105 0.4941 0.050 Uiso 1 1 calc R . .
C32 C 0.2126(4) 0.54666(16) 0.5787(4) 0.0291(9) Uani 1 1 d . . .
C33 C 0.1395(5) 0.55526(17) 0.6873(4) 0.0350(10) Uani 1 1 d . . .
H33 H 0.0825 0.5840 0.6902 0.042 Uiso 1 1 calc R . .
C34 C 0.1509(5) 0.52145(19) 0.7909(4) 0.0388(11) Uani 1 1 d . . .
H34 H 0.1007 0.5264 0.8649 0.047 Uiso 1 1 calc R . .
C35 C 0.2364(5) 0.4803(2) 0.7849(5) 0.0439(12) Uani 1 1 d . . .
H35 H 0.2474 0.4569 0.8552 0.053 Uiso 1 1 calc R . .
C36 C 0.3049(5) 0.4743(2) 0.6749(5) 0.0447(12) Uani 1 1 d . . .
H36 H 0.3638 0.4461 0.6712 0.054 Uiso 1 1 calc R . .
C37 C -0.1632(7) 0.2228(2) 0.3301(5) 0.0555(14) Uani 1 1 d . . .
C38 C 0.5833(5) 0.3102(2) 0.9041(4) 0.0414(11) Uani 1 1 d . . .
C39 C 0.634(3) 0.6052(13) 0.677(3) 0.070(8) Uiso 0.50 1 d P A 2
C40 C -0.1078(5) 0.4990(2) 0.1328(5) 0.0453(11) Uani 1 1 d . . .
F10A F 0.748(3) 0.6543(12) 0.667(4) 0.122(11) Uani 0.50 1 d P A 1
F11A F 0.7363(18) 0.5829(7) 0.7629(15) 0.097(5) Uani 0.50 1 d P A 1
F12A F 0.546(2) 0.6194(13) 0.662(3) 0.190(13) Uani 0.50 1 d P A 1
C39A C 0.669(4) 0.6108(10) 0.656(2) 0.084(9) Uani 0.50 1 d P A 1

loop_
_atom_site_aniso_label
_atom_site_aniso_U_11
_atom_site_aniso_U_22
_atom_site_aniso_U_33
_atom_site_aniso_U_23
_atom_site_aniso_U_13
_atom_site_aniso_U_12
Cu1 0.0348(3) 0.0269(3) 0.0277(2) 0.0029(2) 0.01164(19) 0.0039(2)
S1 0.0310(6) 0.0317(6) 0.0364(6) 0.0020(5) 0.0001(4) -0.0015(5)
F1 0.129(4) 0.115(4) 0.068(2) -0.025(2) 0.056(2) -0.025(3)
O1 0.0444(18) 0.0276(17) 0.0426(18) -0.0036(14) 0.0002(14) 0.0051(14)
N1 0.032(2) 0.027(2) 0.0314(19) -0.0008(15) 0.0071(15) -0.0020(15)
C1 0.046(3) 0.033(3) 0.024(2) 0.0026(18) 0.0047(18) 0.005(2)
Cu2 0.0407(3) 0.0285(3) 0.0265(2) 0.0045(2) 0.0098(2) 0.0084(2)
S2 0.0283(5) 0.0326(6) 0.0283(5) 0.0022(4) 0.0067(4) -0.0031(4)
F2 0.141(4) 0.042(2) 0.059(2) -0.0200(16) -0.023(2) 0.012(2)
O2 0.0386(18) 0.0292(18) 0.055(2) 0.0072(14) -0.0079(15) -0.0021(14)
N2 0.0290(17) 0.026(2) 0.0296(18) 0.0004(15) 0.0087(13) 0.0002(16)
C2 0.040(2) 0.038(3) 0.024(2) 0.0042(18) 0.0093(18) -0.002(2)
S3 0.0442(7) 0.0308(6) 0.0401(6) 0.0000(5) -0.0093(5) -0.0028(5)
F3 0.148(4) 0.056(2) 0.0418(18) 0.0051(16) -0.017(2) 0.022(2)
O3 0.0300(18) 0.080(3) 0.072(3) 0.006(2) 0.0057(16) -0.0105(18)
N3 0.0308(18) 0.0257(18) 0.0214(16) 0.0015(13) 0.0049(13) 0.0010(14)
C3 0.034(2) 0.045(3) 0.028(2) -0.0052(18) 0.0097(17) -0.007(2)
S4 0.0358(6) 0.0393(7) 0.0317(5) 0.0033(5) 0.0072(4) -0.0026(5)
F4 0.0337(14) 0.057(2) 0.0437(15) -0.0094(13) -0.0084(11) 0.0046(13)
O4 0.0387(17) 0.046(2) 0.0300(16) -0.0007(14) 0.0022(13) -0.0018(15)
N4 0.0354(19) 0.027(2) 0.0332(19) -0.0010(16) 0.0078(14) -0.0009(16)
C4 0.030(2) 0.037(3) 0.034(2) -0.0037(19) 0.0083(18) -0.0051(19)
F5 0.0421(16) 0.0380(18) 0.094(2) 0.0077(16) -0.0059(15) 0.0039(14)
O5 0.0343(16) 0.054(2) 0.0326(16) 0.0033(15) 0.0130(13) 0.0057(15)
N5 0.0283(18) 0.027(2) 0.0302(18) 0.0009(15) 0.0065(14) 0.0021(15)
C5 0.023(2) 0.029(2) 0.027(2) -0.0050(17) 0.0028(16) -0.0057(17)
F6 0.0373(15) 0.106(3) 0.0551(18) -0.0366(17) 0.0083(13) 0.0151(16)
O6 0.0435(19) 0.038(2) 0.058(2) 0.0060(16) 0.0017(16) -0.0130(16)
N6 0.0286(18) 0.029(2) 0.0316(19) 0.0003(14) 0.0032(14) 0.0024(14)
C6 0.027(2) 0.032(2) 0.028(2) 0.0013(17) 0.0073(16) 0.0048(17)
F7 0.061(2) 0.040(2) 0.137(3) 0.022(2) 0.000(2) -0.0035(16)
O7 0.046(2) 0.062(3) 0.119(4) 0.012(3) -0.013(2) -0.003(2)
N7 0.037(2) 0.029(2) 0.0289(19) 0.0018(15) 0.0035(15) -0.0027(16)
C7 0.026(2) 0.037(3) 0.023(2) 0.0042(17) 0.0024(15) -0.0015(18)
F8 0.0559(19) 0.084(3) 0.0606(19) -0.0016(18) -0.0104(15) 0.0146(18)
O8 0.056(2) 0.041(2) 0.047(2) 0.0015(15) -0.0073(16) -0.0153(17)
N8 0.0335(19) 0.034(2) 0.0276(17) 0.0018(17) 0.0070(14) 0.0019(18)
C8 0.042(3) 0.041(3) 0.036(2) 0.007(2) 0.012(2) 0.010(2)
F9 0.063(2) 0.066(2) 0.069(2) -0.0115(18) 0.0219(16) 0.0110(18)
O9 0.062(2) 0.058(3) 0.063(2) 0.0251(19) -0.0240(19) -0.015(2)
C9 0.051(3) 0.051(3) 0.036(3) 0.016(2) 0.009(2) 0.015(2)
F10 0.118(12) 0.140(13) 0.047(6) -0.001(7) 0.002(7) -0.020(10)
O10 0.038(2) 0.112(4) 0.0412(19) 0.021(2) 0.0168(15) 0.008(2)
C10 0.042(3) 0.045(3) 0.029(2) 0.005(2) 0.0038(19) 0.001(2)
F11 0.125(16) 0.041(10) 0.089(8) -0.026(7) -0.053(10) -0.005(9)
O11 0.053(2) 0.050(2) 0.0360(18) 0.0028(15) -0.0065(15) -0.0107(17)
C11 0.040(2) 0.045(3) 0.026(2) 0.0007(19) 0.0049(18) -0.003(2)
F12 0.057(7) 0.153(10) 0.093(8) -0.048(7) 0.033(6) 0.017(7)
O12 0.044(2) 0.037(2) 0.065(2) -0.0043(16) 0.0082(16) -0.0058(16)
C12 0.028(2) 0.032(2) 0.026(2) 0.0032(17) 0.0027(16) -0.0011(18)
C13 0.039(2) 0.036(3) 0.042(3) 0.003(2) 0.018(2) 0.004(2)
C14 0.026(2) 0.027(2) 0.034(2) -0.0076(18) 0.0066(17) -0.0074(17)
C15 0.030(2) 0.028(2) 0.046(3) -0.0111(19) 0.0129(19) -0.0014(18)
C16 0.038(3) 0.030(3) 0.055(3) -0.007(2) 0.001(2) 0.006(2)
C17 0.050(3) 0.025(2) 0.043(3) -0.002(2) -0.006(2) 0.003(2)
C18 0.045(3) 0.032(3) 0.036(2) -0.0005(19) 0.0057(19) 0.000(2)
C19 0.046(3) 0.033(3) 0.033(2) 0.0044(19) 0.0110(19) 0.006(2)
C20 0.050(3) 0.029(3) 0.046(3) 0.003(2) 0.001(2) 0.004(2)
C21 0.032(2) 0.029(3) 0.054(3) -0.006(2) 0.007(2) 0.0036(19)
C22 0.042(3) 0.032(3) 0.039(2) -0.007(2) 0.011(2) -0.002(2)
C23 0.031(2) 0.030(2) 0.028(2) -0.0012(17) 0.0034(17) -0.0054(18)
C24 0.036(2) 0.033(2) 0.026(2) -0.0024(17) 0.0105(17) 0.0024(19)
C25 0.030(2) 0.030(2) 0.026(2) 0.0056(17) 0.0012(16) -0.0025(18)
C26 0.043(3) 0.037(3) 0.034(2) 0.0071(19) 0.0105(19) -0.002(2)
C27 0.058(3) 0.043(3) 0.036(3) 0.015(2) 0.008(2) -0.002(2)
C28 0.046(3) 0.030(3) 0.048(3) 0.011(2) -0.003(2) -0.009(2)
C29 0.039(3) 0.035(3) 0.038(2) 0.007(2) 0.0024(19) 0.005(2)
C30 0.040(3) 0.030(2) 0.029(2) 0.0040(18) -0.0011(18) -0.0025(19)
C31 0.054(3) 0.029(3) 0.044(3) 0.003(2) 0.016(2) 0.009(2)
C32 0.029(2) 0.024(2) 0.034(2) -0.0028(17) 0.0033(17) 0.0011(17)
C33 0.034(2) 0.035(3) 0.037(2) -0.0046(19) 0.0104(18) 0.0007(19)
C34 0.042(3) 0.044(3) 0.032(2) -0.004(2) 0.0109(19) -0.003(2)
C35 0.044(3) 0.058(3) 0.032(2) 0.012(2) 0.012(2) 0.007(3)
C36 0.053(3) 0.048(3) 0.036(3) 0.011(2) 0.017(2) 0.019(2)
C37 0.084(4) 0.041(3) 0.040(3) 0.001(2) 0.002(3) 0.007(3)
C38 0.033(2) 0.046(3) 0.044(3) -0.009(2) -0.0010(19) -0.004(2)
C40 0.044(3) 0.041(3) 0.050(3) 0.000(2) 0.003(2) -0.004(2)
F10A 0.17(2) 0.045(7) 0.133(17) -0.031(8) -0.068(16) -0.024(13)
F11A 0.176(17) 0.082(8) 0.026(5) -0.012(5) -0.015(8) -0.011(11)
F12A 0.15(2) 0.25(3) 0.195(17) -0.116(17) 0.110(17) 0.04(2)
C39A 0.16(3) 0.057(13) 0.033(9) -0.022(8) 0.022(11) -0.006(14)

loop_
_atom_type_symbol
_atom_type_description
_atom_type_scat_dispersion_real
_atom_type_scat_dispersion_imag
_atom_type_scat_source
C C 0.0033 0.0016 'International Tables Vol C Tables 4.2.6.8 and 6.1.1.4'
H H 0.0000 0.0000 'International Tables Vol C Tables 4.2.6.8 and 6.1.1.4'
O O 0.0106 0.0060 'International Tables Vol C Tables 4.2.6.8 and 6.1.1.4'
F F 0.0171 0.0103 'International Tables Vol C Tables 4.2.6.8 and 6.1.1.4'
S S 0.1246 0.1234 'International Tables Vol C Tables 4.2.6.8 and 6.1.1.4'
Cu Cu 0.3201 1.2651 'International Tables Vol C Tables 4.2.6.8 and 6.1.1.4'
N N 0.0061 0.0033 'International Tables Vol C Tables 4.2.6.8 and 6.1.1.4'

loop_
_geom_angle_atom_site_label_1
_geom_angle_atom_site_label_2
_geom_angle_atom_site_label_3
_geom_angle
_geom_angle_site_symmetry_1
_geom_angle_site_symmetry_3
_geom_angle_publ_flag
N4 Cu1 N2 162.91(14) . . ?
N4 Cu1 N3 85.02(14) . . ?
N2 Cu1 N3 82.20(14) . . ?
N4 Cu1 N1 83.25(14) . . ?
N2 Cu1 N1 110.59(14) . . ?
N3 Cu1 N1 166.48(13) . . ?
O3 S1 O1 115.7(2) . . ?
O3 S1 O2 115.0(2) . . ?
O1 S1 O2 113.62(19) . . ?
O3 S1 C37 103.6(3) . . ?
O1 S1 C37 104.0(2) . . ?
O2 S1 C37 102.9(2) . . ?
C14 N1 C18 117.9(4) . . ?
C14 N1 Cu1 112.2(3) . . ?
C18 N1 Cu1 129.7(3) . . ?
N2 C1 C2 122.4(4) . . ?
N2 C1 H1 118.8 . . ?
C2 C1 H1 118.8 . . ?
N7 Cu2 N8 82.65(15) . . ?
N7 Cu2 N6 84.34(14) . . ?
N8 Cu2 N6 165.61(16) . . ?
N7 Cu2 N5 159.09(14) . . ?
N8 Cu2 N5 111.97(15) . . ?
N6 Cu2 N5 82.21(14) . . ?
N7 Cu2 O8 109.33(14) . . ?
N8 Cu2 O8 91.68(14) . . ?
N6 Cu2 O8 86.83(13) . . ?
N5 Cu2 O8 85.87(13) . . ?
O6 S2 O5 115.7(2) . . ?
O6 S2 O4 115.1(2) . . ?
O5 S2 O4 113.47(19) . . ?
O6 S2 C38 103.9(2) . . ?
O5 S2 C38 103.1(2) . . ?
O4 S2 C38 103.4(2) . . ?
C1 N2 C5 118.1(3) . . ?
C1 N2 Cu1 129.4(3) . . ?
C5 N2 Cu1 112.3(3) . . ?
C1 C2 C3 119.5(4) . . ?
C1 C2 H2 120.2 . . ?
C3 C2 H2 120.2 . . ?
O7 S3 O9 115.8(3) . . ?
O7 S3 O8 114.5(2) . . ?
O9 S3 O8 113.8(2) . . ?
O7 S3 C39A 99.9(12) . . ?
O9 S3 C39A 102.6(10) . . ?
O8 S3 C39A 108.1(10) . . ?
O7 S3 C39 108.3(10) . . ?
O9 S3 C39 105.7(11) . . ?
O8 S3 C39 96.2(9) . . ?
C39A S3 C39 12.2(16) . . ?
C6 N3 C7 116.2(3) . . ?
C6 N3 Cu1 107.8(2) . . ?
C7 N3 Cu1 108.9(3) . . ?
C6 N3 H2A 107.9 . . ?
C7 N3 H2A 107.9 . . ?
Cu1 N3 H2A 107.9 . . ?
C2 C3 C4 118.7(4) . . ?
C2 C3 H3 120.7 . . ?
C4 C3 H3 120.7 . . ?
O10 S4 O12 115.3(2) . . ?
O10 S4 O11 114.2(2) . . ?
O12 S4 O11 114.7(2) . . ?
O10 S4 C40 103.3(2) . . ?
O12 S4 C40 103.9(2) . . ?
O11 S4 C40 103.2(2) . . ?
C13 N4 C12 116.6(3) . . ?
C13 N4 Cu1 109.1(3) . . ?
C12 N4 Cu1 107.7(2) . . ?
C13 N4 H3A 107.7 . . ?
C12 N4 H3A 107.7 . . ?
Cu1 N4 H3A 107.7 . . ?
C5 C4 C3 119.3(4) . . ?
C5 C4 H4 120.4 . . ?
C3 C4 H4 120.4 . . ?
C23 N5 C19 117.2(4) . . ?
C23 N5 Cu2 112.0(3) . . ?
C19 N5 Cu2 129.8(3) . . ?
N2 C5 C4 121.8(4) . . ?
N2 C5 C6 116.3(3) . . ?
C4 C5 C6 121.9(4) . . ?
C24 N6 C25 116.3(3) . . ?
C24 N6 Cu2 107.9(2) . . ?
C25 N6 Cu2 110.3(2) . . ?
C24 N6 H6 107.3 . . ?
C25 N6 H6 107.3 . . ?
Cu2 N6 H6 107.3 . . ?
N3 C6 C5 108.5(3) . . ?
N3 C6 H6A 110.0 . . ?
C5 C6 H6A 110.0 . . ?
N3 C6 H6B 110.0 . . ?
C5 C6 H6B 110.0 . . ?
H6A C6 H6B 108.4 . . ?
C31 N7 C30 116.3(4) . . ?
C31 N7 Cu2 110.9(3) . . ?
C30 N7 Cu2 108.4(3) . . ?
C31 N7 H7A 106.9 . . ?
C30 N7 H7A 106.9 . . ?
Cu2 N7 H7A 106.9 . . ?
N3 C7 C8 113.9(3) . . ?
N3 C7 C12 107.1(3) . . ?
C8 C7 C12 111.3(3) . . ?
N3 C7 H7 108.1 . . ?
C8 C7 H7 108.1 . . ?
C12 C7 H7 108.1 . . ?
S3 O8 Cu2 138.2(2) . . ?
C32 N8 C36 118.1(4) . . ?
C32 N8 Cu2 113.4(3) . . ?
C36 N8 Cu2 128.5(3) . . ?
C7 C8 C9 110.4(4) . . ?
C7 C8 H8A 109.6 . . ?
C9 C8 H8A 109.6 . . ?
C7 C8 H8B 109.6 . . ?
C9 C8 H8B 109.6 . . ?
H8A C8 H8B 108.1 . . ?
C8 C9 C10 111.2(4) . . ?
C8 C9 H9A 109.4 . . ?
C10 C9 H9A 109.4 . . ?
C8 C9 H9B 109.4 . . ?
C10 C9 H9B 109.4 . . ?
H9A C9 H9B 108.0 . . ?
C11 C10 C9 111.3(4) . . ?
C11 C10 H10A 109.4 . . ?
C9 C10 H10A 109.4 . . ?
C11 C10 H10B 109.4 . . ?
C9 C10 H10B 109.4 . . ?
H10A C10 H10B 108.0 . . ?
C10 C11 C12 110.8(4) . . ?
C10 C11 H11A 109.5 . . ?
C12 C11 H11A 109.5 . . ?
C10 C11 H11B 109.5 . . ?
C12 C11 H11B 109.5 . . ?
H11A C11 H11B 108.1 . . ?
N4 C12 C7 105.9(3) . . ?
N4 C12 C11 113.5(3) . . ?
C7 C12 C11 111.8(3) . . ?
N4 C12 H12 108.5 . . ?
C7 C12 H12 108.5 . . ?
C11 C12 H12 108.5 . . ?
N4 C13 C14 110.6(3) . . ?
N4 C13 H13A 109.5 . . ?
C14 C13 H13A 109.5 . . ?
N4 C13 H13B 109.5 . . ?
C14 C13 H13B 109.5 . . ?
H13A C13 H13B 108.1 . . ?
N1 C14 C15 122.2(4) . . ?
N1 C14 C13 116.6(4) . . ?
C15 C14 C13 121.1(4) . . ?
C16 C15 C14 119.1(4) . . ?
C16 C15 H15 120.4 . . ?
C14 C15 H15 120.4 . . ?
C15 C16 C17 119.5(4) . . ?
C15 C16 H16 120.2 . . ?
C17 C16 H16 120.2 . . ?
C18 C17 C16 118.3(4) . . ?
C18 C17 H17 120.9 . . ?
C16 C17 H17 120.9 . . ?
N1 C18 C17 122.9(4) . . ?
N1 C18 H18 118.6 . . ?
C17 C18 H18 118.6 . . ?
N5 C19 C20 123.7(4) . . ?
N5 C19 H19 118.2 . . ?
C20 C19 H19 118.2 . . ?
C19 C20 C21 119.1(5) . . ?
C19 C20 H20 120.4 . . ?
C21 C20 H20 120.4 . . ?
C20 C21 C22 118.3(4) . . ?
C20 C21 H21 120.9 . . ?
C22 C21 H21 120.9 . . ?
C23 C22 C21 119.4(4) . . ?
C23 C22 H22 120.3 . . ?
C21 C22 H22 120.3 . . ?
N5 C23 C22 122.1(4) . . ?
N5 C23 C24 115.6(4) . . ?
C22 C23 C24 122.2(4) . . ?
N6 C24 C23 106.7(3) . . ?
N6 C24 H24A 110.4 . . ?
C23 C24 H24A 110.4 . . ?
N6 C24 H24B 110.4 . . ?
C23 C24 H24B 110.4 . . ?
H24A C24 H24B 108.6 . . ?
N6 C25 C26 112.6(3) . . ?
N6 C25 C30 106.3(3) . . ?
C26 C25 C30 112.0(4) . . ?
N6 C25 H25 108.6 . . ?
C26 C25 H25 108.6 . . ?
C30 C25 H25 108.6 . . ?
C25 C26 C27 110.2(4) . . ?
C25 C26 H26A 109.6 . . ?
C27 C26 H26A 109.6 . . ?
C25 C26 H26B 109.6 . . ?
C27 C26 H26B 109.6 . . ?
H26A C26 H26B 108.1 . . ?
C28 C27 C26 112.8(4) . . ?
C28 C27 H27A 109.0 . . ?
C26 C27 H27A 109.0 . . ?
C28 C27 H27B 109.0 . . ?
C26 C27 H27B 109.0 . . ?
H27A C27 H27B 107.8 . . ?
C27 C28 C29 111.7(4) . . ?
C27 C28 H28A 109.3 . . ?
C29 C28 H28A 109.3 . . ?
C27 C28 H28B 109.3 . . ?
C29 C28 H28B 109.3 . . ?
H28A C28 H28B 107.9 . . ?
C30 C29 C28 108.3(4) . . ?
C30 C29 H29A 110.0 . . ?
C28 C29 H29A 110.0 . . ?
C30 C29 H29B 110.0 . . ?
C28 C29 H29B 110.0 . . ?
H29A C29 H29B 108.4 . . ?
N7 C30 C25 105.9(3) . . ?
N7 C30 C29 115.3(4) . . ?
C25 C30 C29 110.9(3) . . ?
N7 C30 H30 108.2 . . ?
C25 C30 H30 108.2 . . ?
C29 C30 H30 108.2 . . ?
N7 C31 C32 109.2(4) . . ?
N7 C31 H31A 109.8 . . ?
C32 C31 H31A 109.8 . . ?
N7 C31 H31B 109.8 . . ?
C32 C31 H31B 109.8 . . ?
H31A C31 H31B 108.3 . . ?
N8 C32 C33 121.5(4) . . ?
N8 C32 C31 116.9(4) . . ?
C33 C32 C31 121.6(4) . . ?
C34 C33 C32 119.3(4) . . ?
C34 C33 H33 120.4 . . ?
C32 C33 H33 120.4 . . ?
C33 C34 C35 119.1(4) . . ?
C33 C34 H34 120.4 . . ?
C35 C34 H34 120.4 . . ?
C36 C35 C34 118.3(4) . . ?
C36 C35 H35 120.8 . . ?
C34 C35 H35 120.8 . . ?
N8 C36 C35 123.6(5) . . ?
N8 C36 H36 118.2 . . ?
C35 C36 H36 118.2 . . ?
F2 C37 F1 106.3(5) . . ?
F2 C37 F3 107.6(5) . . ?
F1 C37 F3 107.6(5) . . ?
F2 C37 S1 112.5(4) . . ?
F1 C37 S1 110.6(4) . . ?
F3 C37 S1 111.8(4) . . ?
F4 C38 F6 107.7(4) . . ?
F4 C38 F5 107.1(4) . . ?
F6 C38 F5 107.1(4) . . ?
F4 C38 S2 112.2(4) . . ?
F6 C38 S2 110.8(3) . . ?
F5 C38 S2 111.8(3) . . ?
F10 C39 F11 114(3) . . ?
F10 C39 F12 106(2) . . ?
F11 C39 F12 104(3) . . ?

loop_
_geom_bond_atom_site_label_1
_geom_bond_atom_site_label_2
_geom_bond_distance
_geom_bond_site_symmetry_2
_geom_bond_publ_flag
Cu1 N4 1.993(3) . ?
Cu1 N2 1.995(3) . ?
Cu1 N3 2.002(3) . ?
Cu1 N1 2.006(4) . ?
S1 O3 1.429(3) . ?
S1 O1 1.441(3) . ?
S1 O2 1.444(3) . ?
S1 C37 1.814(5) . ?
F1 C37 1.322(7) . ?
N1 C14 1.343(5) . ?
N1 C18 1.354(6) . ?
C1 N2 1.349(5) . ?
C1 C2 1.373(6) . ?
C1 H1 0.9500 . ?
Cu2 N7 1.983(4) . ?
Cu2 N8 1.994(3) . ?
Cu2 N6 2.005(3) . ?
Cu2 N5 2.019(4) . ?
Cu2 O8 2.408(3) . ?
S2 O6 1.421(3) . ?
S2 O5 1.446(3) . ?
S2 O4 1.450(3) . ?
S2 C38 1.837(5) . ?
F2 C37 1.313(7) . ?
N2 C5 1.352(5) . ?
C2 C3 1.375(6) . ?
C2 H2 0.9500 . ?
S3 O7 1.428(4) . ?
S3 O9 1.428(4) . ?
S3 O8 1.442(4) . ?
S3 C39A 1.719(19) . ?
S3 C39 1.93(3) . ?
F3 C37 1.335(7) . ?
N3 C6 1.477(5) . ?
N3 C7 1.484(5) . ?
N3 H2A 0.9300 . ?
C3 C4 1.386(6) . ?
C3 H3 0.9500 . ?
S4 O10 1.431(3) . ?
S4 O12 1.440(4) . ?
S4 O11 1.440(3) . ?
S4 C40 1.824(6) . ?
F4 C38 1.327(5) . ?
N4 C13 1.453(5) . ?
N4 C12 1.483(6) . ?
N4 H3A 0.9300 . ?
C4 C5 1.384(6) . ?
C4 H4 0.9500 . ?
F5 C38 1.337(6) . ?
N5 C23 1.349(5) . ?
N5 C19 1.351(6) . ?
C5 C6 1.514(6) . ?
F6 C38 1.331(5) . ?
N6 C24 1.465(5) . ?
N6 C25 1.505(5) . ?
N6 H6 0.9300 . ?
C6 H6A 0.9900 . ?
C6 H6B 0.9900 . ?
F7 C40 1.329(6) . ?
N7 C31 1.464(6) . ?
N7 C30 1.491(5) . ?
N7 H7A 0.9300 . ?
C7 C8 1.520(7) . ?
C7 C12 1.522(6) . ?
C7 H7 1.0000 . ?
F8 C40 1.325(5) . ?
N8 C32 1.346(6) . ?
N8 C36 1.349(6) . ?
C8 C9 1.524(6) . ?
C8 H8A 0.9900 . ?
C8 H8B 0.9900 . ?
F9 C40 1.348(6) . ?
C9 C10 1.551(6) . ?
C9 H9A 0.9900 . ?
C9 H9B 0.9900 . ?
F10 C39 1.26(3) . ?
C10 C11 1.511(7) . ?
C10 H10A 0.9900 . ?
C10 H10B 0.9900 . ?
F11 C39 1.28(4) . ?
C11 C12 1.528(6) . ?
C11 H11A 0.9900 . ?
C11 H11B 0.9900 . ?
F12 C39 1.36(4) . ?
C12 H12 1.0000 . ?
C13 C14 1.509(6) . ?
C13 H13A 0.9900 . ?
C13 H13B 0.9900 . ?
C14 C15 1.389(6) . ?
C15 C16 1.369(7) . ?
C15 H15 0.9500 . ?
C16 C17 1.390(7) . ?
C16 H16 0.9500 . ?
C17 C18 1.377(7) . ?
C17 H17 0.9500 . ?
C18 H18 0.9500 . ?
C19 C20 1.365(7) . ?
C19 H19 0.9500 . ?
C20 C21 1.373(7) . ?
C20 H20 0.9500 . ?
C21 C22 1.396(7) . ?
C21 H21 0.9500 . ?
C22 C23 1.380(6) . ?
C22 H22 0.9500 . ?
C23 C24 1.506(6) . ?
C24 H24A 0.9900 . ?
C24 H24B 0.9900 . ?
C25 C26 1.519(5) . ?
C25 C30 1.524(6) . ?
C25 H25 1.0000 . ?
C26 C27 1.540(7) . ?
C26 H26A 0.9900 . ?
C26 H26B 0.9900 . ?
C27 C28 1.500(7) . ?
C27 H27A 0.9900 . ?
C27 H27B 0.9900 . ?
C28 C29 1.540(6) . ?
C28 H28A 0.9900 . ?
C28 H28B 0.9900 . ?
C29 C30 1.529(6) . ?
C29 H29A 0.9900 . ?
C29 H29B 0.9900 . ?
C30 H30 1.0000 . ?
C31 C32 1.487(6) . ?
C31 H31A 0.9900 . ?
C31 H31B 0.9900 . ?
C32 C33 1.395(6) . ?
C33 C34 1.387(7) . ?
C33 H33 0.9500 . ?
C34 C35 1.385(7) . ?
C34 H34 0.9500 . ?
C35 C36 1.372(6) . ?
C35 H35 0.9500 . ?
C36 H36 0.9500 . ?
F10A C39A 1.39(4) . ?
F11A C39A 1.41(3) . ?
F12A C39A 1.21(4) . ?
